data_4302830
loop_
_publ_author_name
'Tetsuya Sato'
'Koshiro Nishi'
'Seiichiro Iijima'
'Masaaki Kojima'
'Naohide Matsumoto'

_publ_contact_author_email naohide@aster.sci.kumamoto-u.ac.jp
_publ_contact_author_fax 81-96-342-3390
_publ_contact_author_name 'Naohide Matsumoto'
_publ_contact_author_phone 81-96-342-3390
_publ_section_title
;
One-Step and Two-Step Spin-Crossover Iron(II) Complexes of
((2-Methylimidazol-4-yl)methylidene)histamine
;
_journal_name_full 'Inorganic Chemistry'
_journal_page_first 7211
_journal_page_last 7229
_journal_paper_doi 10.1021/ic9006197
_journal_volume 48
_journal_year 2009
_chemical_formula_moiety 'C23 H36 Cl2 Fe N10 O2 '
_chemical_formula_sum 'C23 H36 Cl2 Fe N10 O2'
_chemical_formula_weight 611.36
_space_group_IT_number 14
_symmetry_cell_setting monoclinic
_symmetry_Int_Tables_number 14
_symmetry_space_group_name_Hall '-P 2ybc'
_symmetry_space_group_name_H-M 'P 1 21/c 1'
_cell_angle_alpha 90.0000
_cell_angle_beta 97.991(11)
_cell_angle_gamma 90.0000
_cell_formula_units_Z 4
_cell_length_a 9.230(3)
_cell_length_b 19.820(7)
_cell_length_c 17.175(5)
_cell_measurement_reflns_used 19784
_cell_measurement_temperature 296.1
_cell_measurement_theta_max 27.5
_cell_measurement_theta_min 3.0
_cell_volume 3111.5(17)
_computing_cell_refinement PROCESS-AUTO
_computing_data_collection PROCESS-AUTO
_computing_data_reduction CrystalStructure
_computing_publication_material 'CrystalStructure 3.8'
_computing_structure_refinement CRYSTALS
_computing_structure_solution SHELXS97
_diffrn_detector_area_resol_mean 10.00
_diffrn_measured_fraction_theta_full 0.984
_diffrn_measured_fraction_theta_max 0.984
_diffrn_measurement_device_type 'Rigaku RAXIS-RAPID'
_diffrn_measurement_method \w
_diffrn_radiation_type 'Mo K\a'
_diffrn_radiation_wavelength 0.71075
_diffrn_reflns_av_R_equivalents 0.036
_diffrn_reflns_limit_h_max 10
_diffrn_reflns_limit_h_min -11
_diffrn_reflns_limit_k_max 25
_diffrn_reflns_limit_k_min -25
_diffrn_reflns_limit_l_max 22
_diffrn_reflns_limit_l_min -20
_diffrn_reflns_number 29266
_diffrn_reflns_theta_full 27.48
_diffrn_reflns_theta_max 27.48
_exptl_absorpt_coefficient_mu 0.693
_exptl_absorpt_correction_T_max 0.860
_exptl_absorpt_correction_T_min 0.553
_exptl_absorpt_correction_type multi-scan
_exptl_absorpt_process_details
;
    Higashi, T. (1995). Program for Absorption Correction.
    Rigaku Corporation, Tokyo, Japan.
;
_exptl_crystal_colour red
_exptl_crystal_density_diffrn 1.305
_exptl_crystal_density_method 'not measured'
_exptl_crystal_description block
_exptl_crystal_F_000 1280.00
_exptl_crystal_size_max 0.63
_exptl_crystal_size_mid 0.28
_exptl_crystal_size_min 0.22
_refine_diff_density_max 1.02
_refine_diff_density_min -0.38
_refine_ls_extinction_method none
_refine_ls_goodness_of_fit_ref 1.006
_refine_ls_hydrogen_treatment refall
_refine_ls_number_parameters 376
_refine_ls_number_reflns 4438
_refine_ls_R_factor_gt 0.0541
_refine_ls_shift/su_max 0.0000
_refine_ls_structure_factor_coef Fsqd
_refine_ls_weighting_details 'w = 1/[0.0056Fo^2^ + 1.0000\s(Fo^2^)]/(4Fo^2^)'
_refine_ls_weighting_scheme calc
_refine_ls_wR_factor_ref 0.1829
_reflns_number_gt 4403
_reflns_number_total 7007
_reflns_threshold_expression F^2^>2.0\s(F^2^)
_cod_data_source_file ic9006197_si_002_02.cif
_cod_data_source_block '_Fe(H2L)2Cl-2'
_cod_original_cell_volume 3111.5(16)
_cod_original_formula_sum 'C23 H36 Cl2 Fe N10 O2 '
_cod_database_code 4302830

loop_
_symmetry_equiv_pos_site_id
_symmetry_equiv_pos_as_xyz
1 +X,+Y,+Z
2 -X,1/2+Y,1/2-Z
3 -X,-Y,-Z
4 +X,1/2-Y,1/2+Z

loop_
_atom_site_label
_atom_site_type_symbol
_atom_site_fract_x
_atom_site_fract_y
_atom_site_fract_z
_atom_site_U_iso_or_equiv
_atom_site_adp_type
_atom_site_occupancy
_atom_site_symmetry_multiplicity
_atom_site_calc_flag
_atom_site_refinement_flags
_atom_site_disorder_assembly
_atom_site_disorder_group
Fe(1) Fe 0.48756(6) 0.74864(3) 0.19547(3) 0.03772(15) Uani 1.00 1 d . . .
Cl(1) Cl 0.26232(13) 0.53531(5) 0.51874(7) 0.0539(3) Uani 1.00 1 d . . .
Cl(2) Cl 0.26396(16) 0.45963(5) -0.04731(7) 0.0637(3) Uani 1.00 1 d . . .
O(1) O -0.0772(8) 0.4660(5) 0.1863(5) 0.286(4) Uani 1.00 1 d . . .
O(2) O -0.0452(5) 0.5800(2) 0.4183(3) 0.1097(18) Uani 1.00 1 d . . .
N(1) N 0.3829(5) 0.6057(2) 0.3734(2) 0.0649(13) Uani 1.00 1 d . . .
N(2) N 0.4374(4) 0.67493(18) 0.2821(2) 0.0492(10) Uani 1.00 1 d . . .
N(3) N 0.6861(3) 0.68457(18) 0.2143(2) 0.0480(10) Uani 1.00 1 d . . .
N(4) N 0.6812(4) 0.89119(19) 0.0516(2) 0.0537(10) Uani 1.00 1 d . . .
N(5) N 0.6017(3) 0.80707(17) 0.1198(2) 0.0414(8) Uani 1.00 1 d . . .
N(6) N 0.5904(5) 0.8916(2) 0.3901(2) 0.0776(15) Uani 1.00 1 d . . .
N(7) N 0.5394(4) 0.82173(19) 0.2909(2) 0.0493(10) Uani 1.00 1 d . . .
N(8) N 0.2943(3) 0.81418(18) 0.1831(2) 0.0458(9) Uani 1.00 1 d . . .
N(9) N 0.2940(4) 0.6053(2) 0.0253(2) 0.0643(12) Uani 1.00 1 d . . .
N(10) N 0.3744(3) 0.69023(17) 0.1002(2) 0.0438(9) Uani 1.00 1 d . . .
C(1) C 0.2027(7) 0.6952(3) 0.3295(3) 0.082(2) Uani 1.00 1 d . . .
C(2) C 0.3375(5) 0.6597(2) 0.3288(2) 0.0558(13) Uani 1.00 1 d . . .
C(3) C 0.5099(7) 0.5860(2) 0.3579(3) 0.0761(18) Uani 1.00 1 d . . .
C(4) C 0.5492(5) 0.6284(2) 0.2998(2) 0.0550(13) Uani 1.00 1 d . . .
C(5) C 0.6768(5) 0.6344(2) 0.2614(3) 0.0640(14) Uani 1.00 1 d . . .
C(6) C 0.8149(5) 0.6929(2) 0.1783(3) 0.0607(14) Uani 1.00 1 d . . .
C(7) C 0.7808(5) 0.7159(2) 0.0927(2) 0.0523(13) Uani 1.00 1 d . . .
C(8) C 0.7227(4) 0.7856(2) 0.0833(2) 0.0467(11) Uani 1.00 1 d . . .
C(9) C 0.7686(5) 0.8378(2) 0.0439(2) 0.0536(13) Uani 1.00 1 d . . .
C(10) C 0.5814(5) 0.8704(2) 0.0983(2) 0.0502(12) Uani 1.00 1 d . . .
C(11) C 0.7741(6) 0.7994(3) 0.3777(3) 0.0812(19) Uani 1.00 1 d . . .
C(12) C 0.6371(6) 0.8364(2) 0.3523(2) 0.0590(14) Uani 1.00 1 d . . .
C(13) C 0.4576(6) 0.9132(2) 0.3527(3) 0.0720(17) Uani 1.00 1 d . . .
C(14) C 0.4301(5) 0.8698(2) 0.2891(2) 0.0584(14) Uani 1.00 1 d . . .
C(15) C 0.3025(5) 0.8642(2) 0.2307(3) 0.0585(13) Uani 1.00 1 d . . .
C(16) C 0.1645(4) 0.8080(2) 0.1242(2) 0.0538(12) Uani 1.00 1 d . . .
C(17) C 0.1995(5) 0.7817(2) 0.0489(2) 0.0565(13) Uani 1.00 1 d . . .
C(18) C 0.2548(5) 0.7117(2) 0.0489(2) 0.0491(12) Uani 1.00 1 d . . .
C(19) C 0.2062(6) 0.6591(2) 0.0027(3) 0.0701(16) Uani 1.00 1 d . . .
C(20) C 0.3921(5) 0.6263(2) 0.0840(2) 0.0543(13) Uani 1.00 1 d . . .
C(21) C 0.0526(9) 0.4797(5) 0.2050(5) 0.141(3) Uani 1.00 1 d . . .
C(22) C 0.1317(11) 0.4404(6) 0.2667(6) 0.185(5) Uani 1.00 1 d . . .
C(23) C 0.1185(9) 0.5346(5) 0.1853(6) 0.155(4) Uani 1.00 1 d . . .
H(1) H 0.3300 0.5853 0.4109 0.079 Uiso 1.00 1 c R . .
H(2) H 0.6878 0.9347 0.0292 0.064 Uiso 1.00 1 c R . .
H(3) H 0.6427 0.9119 0.4357 0.091 Uiso 1.00 1 c R . .
H(4) H 0.2861 0.5612 0.0034 0.075 Uiso 1.00 1 c R . .
H(5) H 0.1292 0.6755 0.2922 0.099 Uiso 1.00 1 c R . .
H(6) H 0.2145 0.7413 0.3167 0.099 Uiso 1.00 1 c R . .
H(7) H 0.1746 0.6919 0.3805 0.099 Uiso 1.00 1 c R . .
H(8) H 0.5671 0.5493 0.3806 0.088 Uiso 1.00 1 c R . .
H(9) H 0.7539 0.6024 0.2705 0.074 Uiso 1.00 1 c R . .
H(10) H 0.8743 0.7264 0.2064 0.072 Uiso 1.00 1 c R . .
H(11) H 0.8667 0.6513 0.1807 0.072 Uiso 1.00 1 c R . .
H(12) H 0.8669 0.7132 0.0683 0.064 Uiso 1.00 1 c R . .
H(13) H 0.7089 0.6862 0.0670 0.064 Uiso 1.00 1 c R . .
H(14) H 0.8490 0.8372 0.0149 0.066 Uiso 1.00 1 c R . .
H(15) H 0.5065 0.8982 0.1137 0.059 Uiso 1.00 1 c R . .
H(16) H 0.8515 0.8182 0.3536 0.096 Uiso 1.00 1 c R . .
H(17) H 0.7610 0.7534 0.3628 0.095 Uiso 1.00 1 c R . .
H(18) H 0.7976 0.8024 0.4333 0.096 Uiso 1.00 1 c R . .
H(19) H 0.4005 0.9502 0.3662 0.087 Uiso 1.00 1 c R . .
H(20) H 0.2266 0.8969 0.2270 0.070 Uiso 1.00 1 c R . .
H(21) H 0.0990 0.7771 0.1431 0.064 Uiso 1.00 1 c R . .
H(22) H 0.1188 0.8509 0.1168 0.064 Uiso 1.00 1 c R . .
H(23) H 0.1143 0.7845 0.0110 0.065 Uiso 1.00 1 c R . .
H(24) H 0.2733 0.8102 0.0337 0.065 Uiso 1.00 1 c R . .
H(25) H 0.1248 0.6594 -0.0379 0.081 Uiso 1.00 1 c R . .
H(26) H 0.4673 0.5987 0.1107 0.064 Uiso 1.00 1 c R . .
H(27) H 0.0862 0.4526 0.1656 0.167 Uiso 1.00 1 c R . .
H(28) H 0.1232 0.4633 0.3145 0.217 Uiso 1.00 1 c R . .
H(29) H 0.2322 0.4353 0.2614 0.217 Uiso 1.00 1 c R . .
H(30) H 0.0872 0.3972 0.2672 0.217 Uiso 1.00 1 c R . .
H(31) H 0.1549 0.5281 0.1368 0.187 Uiso 1.00 1 c R . .
H(32) H 0.1973 0.5451 0.2251 0.187 Uiso 1.00 1 c R . .
H(33) H 0.0500 0.5706 0.1803 0.187 Uiso 1.00 1 c R . .

loop_
_atom_site_aniso_label
_atom_site_aniso_U_11
_atom_site_aniso_U_22
_atom_site_aniso_U_33
_atom_site_aniso_U_12
_atom_site_aniso_U_13
_atom_site_aniso_U_23
Fe(1) 0.0444(3) 0.0317(3) 0.0360(3) 0.0004(2) 0.0017(2) 0.0006(2)
Cl(1) 0.0634(6) 0.0348(5) 0.0641(6) -0.0011(4) 0.0113(5) 0.0003(4)
Cl(2) 0.0934(9) 0.0333(5) 0.0569(6) 0.0035(5) -0.0163(6) 0.0006(4)
O(1) 0.149(5) 0.372(13) 0.293(10) -0.148(7) -0.126(6) 0.260(10)
O(2) 0.097(3) 0.102(3) 0.132(4) 0.012(2) 0.021(2) 0.040(3)
N(1) 0.078(2) 0.070(2) 0.049(2) -0.010(2) 0.015(2) 0.023(2)
N(2) 0.061(2) 0.043(2) 0.0427(18) -0.0036(16) 0.0027(16) 0.0083(16)
N(3) 0.0477(19) 0.0401(19) 0.054(2) 0.0059(15) -0.0011(16) 0.0035(16)
N(4) 0.063(2) 0.040(2) 0.058(2) -0.0080(17) 0.0042(18) 0.0104(17)
N(5) 0.0452(17) 0.0370(18) 0.0434(17) 0.0016(14) 0.0104(14) 0.0022(14)
N(6) 0.108(3) 0.061(2) 0.058(2) -0.018(2) -0.009(2) -0.020(2)
N(7) 0.062(2) 0.045(2) 0.0399(18) -0.0067(17) 0.0049(16) -0.0072(15)
N(8) 0.0493(19) 0.0409(19) 0.0470(18) 0.0036(15) 0.0054(15) -0.0041(15)
N(9) 0.082(2) 0.040(2) 0.067(2) -0.006(2) -0.003(2) -0.0156(18)
N(10) 0.0502(19) 0.0346(18) 0.0456(18) 0.0016(15) 0.0022(15) -0.0041(14)
C(1) 0.099(4) 0.076(4) 0.073(3) -0.002(3) 0.018(3) 0.016(3)
C(2) 0.071(3) 0.057(2) 0.039(2) -0.007(2) 0.009(2) 0.006(2)
C(3) 0.102(4) 0.053(3) 0.066(3) -0.008(3) -0.016(3) 0.026(2)
C(4) 0.068(2) 0.044(2) 0.050(2) -0.002(2) -0.000(2) 0.016(2)
C(5) 0.069(3) 0.046(2) 0.070(3) 0.010(2) -0.015(2) 0.015(2)
C(6) 0.049(2) 0.050(2) 0.082(3) 0.010(2) 0.004(2) 0.007(2)
C(7) 0.056(2) 0.045(2) 0.060(2) 0.002(2) 0.024(2) -0.003(2)
C(8) 0.053(2) 0.038(2) 0.047(2) -0.0032(18) -0.0012(19) -0.0020(18)
C(9) 0.057(2) 0.052(2) 0.054(2) -0.006(2) 0.016(2) 0.005(2)
C(10) 0.058(2) 0.040(2) 0.051(2) 0.0036(19) 0.002(2) 0.0015(19)
C(11) 0.083(3) 0.099(4) 0.057(3) -0.001(3) -0.007(2) -0.007(3)
C(12) 0.079(3) 0.057(3) 0.038(2) -0.012(2) 0.001(2) -0.004(2)
C(13) 0.089(4) 0.062(3) 0.067(3) -0.006(2) 0.019(2) -0.024(2)
C(14) 0.075(3) 0.046(2) 0.053(2) -0.004(2) 0.005(2) -0.014(2)
C(15) 0.057(2) 0.046(2) 0.071(2) 0.007(2) 0.005(2) -0.014(2)
C(16) 0.047(2) 0.052(2) 0.062(2) 0.006(2) 0.003(2) -0.005(2)
C(17) 0.063(2) 0.045(2) 0.055(2) 0.001(2) -0.014(2) 0.001(2)
C(18) 0.058(2) 0.040(2) 0.048(2) -0.0063(19) 0.000(2) -0.0017(18)
C(19) 0.082(3) 0.051(3) 0.068(3) -0.005(2) -0.021(2) -0.009(2)
C(20) 0.064(2) 0.038(2) 0.059(2) -0.001(2) 0.001(2) -0.002(2)
C(21) 0.090(5) 0.192(10) 0.135(7) -0.023(6) -0.009(5) 0.086(7)
C(22) 0.139(8) 0.246(13) 0.156(9) 0.042(8) -0.023(7) 0.102(9)
C(23) 0.095(6) 0.171(9) 0.201(11) -0.028(6) 0.031(6) 0.039(8)

loop_
_atom_type_symbol
_atom_type_description
_atom_type_scat_dispersion_real
_atom_type_scat_dispersion_imag
_atom_type_scat_source
C C 0.003 0.002
;
International Tables for Crystallography
(1992, Vol. C, Tables 4.2.6.8 and 6.1.1.4)
;
H H 0.000 0.000
;
International Tables for Crystallography
(1992, Vol. C, Table 6.1.1.4)
;
N N 0.006 0.003
;
International Tables for Crystallography
(1992, Vol. C, Tables 4.2.6.8 and 6.1.1.4)
;
Cl Cl 0.148 0.159
;
International Tables for Crystallography
(1992, Vol. C, Tables 4.2.6.8 and 6.1.1.4)
;
Fe Fe 0.346 0.844
;
International Tables for Crystallography
(1992, Vol. C, Tables 4.2.6.8 and 6.1.1.4)
;
O O 0.011 0.006
;
International Tables for Crystallography
(1992, Vol. C, Tables 4.2.6.8 and 6.1.1.4)
;

loop_
_geom_angle_atom_site_label_1
_geom_angle_atom_site_label_2
_geom_angle_atom_site_label_3
_geom_angle
_geom_angle_publ_flag
_geom_angle_site_symmetry_1
_geom_angle_site_symmetry_2
_geom_angle_site_symmetry_3
N(2) Fe(1) N(3) 76.48(14) yes . . .
N(2) Fe(1) N(5) 162.23(13) yes . . .
N(2) Fe(1) N(7) 88.72(13) yes . . .
N(2) Fe(1) N(8) 102.47(14) yes . . .
N(2) Fe(1) N(10) 91.82(13) yes . . .
N(3) Fe(1) N(5) 86.06(13) yes . . .
N(3) Fe(1) N(7) 100.34(13) yes . . .
N(3) Fe(1) N(8) 176.98(13) yes . . .
N(3) Fe(1) N(10) 96.14(13) yes . . .
N(5) Fe(1) N(7) 91.23(13) yes . . .
N(5) Fe(1) N(8) 94.80(13) yes . . .
N(5) Fe(1) N(10) 93.32(13) yes . . .
N(7) Fe(1) N(8) 76.75(13) yes . . .
N(7) Fe(1) N(10) 163.16(14) yes . . .
N(8) Fe(1) N(10) 86.71(12) yes . . .
C(2) N(1) C(3) 109.8(4) yes . . .
Fe(1) N(2) C(2) 142.1(3) yes . . .
Fe(1) N(2) C(4) 111.9(3) yes . . .
C(2) N(2) C(4) 105.8(3) yes . . .
Fe(1) N(3) C(5) 114.0(3) yes . . .
Fe(1) N(3) C(6) 126.4(2) yes . . .
C(5) N(3) C(6) 119.6(4) yes . . .
C(9) N(4) C(10) 106.4(3) yes . . .
Fe(1) N(5) C(8) 126.4(2) yes . . .
Fe(1) N(5) C(10) 129.0(3) yes . . .
C(8) N(5) C(10) 104.6(3) yes . . .
C(12) N(6) C(13) 110.3(4) yes . . .
Fe(1) N(7) C(12) 142.8(3) yes . . .
Fe(1) N(7) C(14) 110.9(2) yes . . .
C(12) N(7) C(14) 106.3(3) yes . . .
Fe(1) N(8) C(15) 114.9(2) yes . . .
Fe(1) N(8) C(16) 126.5(2) yes . . .
C(15) N(8) C(16) 118.4(3) yes . . .
C(19) N(9) C(20) 106.6(4) yes . . .
Fe(1) N(10) C(18) 125.4(2) yes . . .
Fe(1) N(10) C(20) 128.2(2) yes . . .
C(18) N(10) C(20) 105.9(3) yes . . .
N(1) C(2) N(2) 109.5(4) yes . . .
N(1) C(2) C(1) 126.0(5) yes . . .
N(2) C(2) C(1) 124.5(4) yes . . .
N(1) C(3) C(4) 107.5(4) yes . . .
N(2) C(4) C(3) 107.4(4) yes . . .
N(2) C(4) C(5) 118.6(4) yes . . .
C(3) C(4) C(5) 134.0(4) yes . . .
N(3) C(5) C(4) 118.9(4) yes . . .
N(3) C(6) C(7) 112.3(3) yes . . .
C(6) C(7) C(8) 114.0(4) yes . . .
N(5) C(8) C(7) 121.7(3) yes . . .
N(5) C(8) C(9) 108.4(3) yes . . .
C(7) C(8) C(9) 129.9(4) yes . . .
N(4) C(9) C(8) 108.8(4) yes . . .
N(4) C(10) N(5) 111.8(4) yes . . .
N(6) C(12) N(7) 109.2(4) yes . . .
N(6) C(12) C(11) 124.7(4) yes . . .
N(7) C(12) C(11) 126.1(4) yes . . .
N(6) C(13) C(14) 103.2(4) yes . . .
N(7) C(14) C(13) 110.9(4) yes . . .
N(7) C(14) C(15) 119.0(4) yes . . .
C(13) C(14) C(15) 129.7(4) yes . . .
N(8) C(15) C(14) 118.3(4) yes . . .
N(8) C(16) C(17) 112.2(3) yes . . .
C(16) C(17) C(18) 116.8(4) yes . . .
N(10) C(18) C(17) 122.3(3) yes . . .
N(10) C(18) C(19) 107.9(4) yes . . .
C(17) C(18) C(19) 129.7(4) yes . . .
N(9) C(19) C(18) 107.5(4) yes . . .
N(9) C(20) N(10) 111.9(3) yes . . .
O(1) C(21) C(22) 116.9(10) yes . . .
O(1) C(21) C(23) 125.9(10) yes . . .
C(22) C(21) C(23) 115.7(8) yes . . .
C(2) N(1) H(1) 125.0 no . . .
C(3) N(1) H(1) 125.1 no . . .
C(9) N(4) H(2) 126.9 no . . .
C(10) N(4) H(2) 126.7 no . . .
C(12) N(6) H(3) 124.7 no . . .
C(13) N(6) H(3) 125.0 no . . .
C(19) N(9) H(4) 126.7 no . . .
C(20) N(9) H(4) 126.7 no . . .
C(2) C(1) H(5) 109.5 no . . .
C(2) C(1) H(6) 110.0 no . . .
C(2) C(1) H(7) 108.9 no . . .
H(5) C(1) H(6) 109.5 no . . .
H(5) C(1) H(7) 109.5 no . . .
H(6) C(1) H(7) 109.5 no . . .
N(1) C(3) H(8) 127.8 no . . .
C(4) C(3) H(8) 124.8 no . . .
N(3) C(5) H(9) 120.3 no . . .
C(4) C(5) H(9) 120.8 no . . .
N(3) C(6) H(10) 108.5 no . . .
N(3) C(6) H(11) 109.0 no . . .
C(7) C(6) H(10) 107.9 no . . .
C(7) C(6) H(11) 109.6 no . . .
H(10) C(6) H(11) 109.5 no . . .
C(6) C(7) H(12) 109.5 no . . .
C(6) C(7) H(13) 107.3 no . . .
C(8) C(7) H(12) 108.5 no . . .
C(8) C(7) H(13) 108.1 no . . .
H(12) C(7) H(13) 109.5 no . . .
N(4) C(9) H(14) 125.6 no . . .
C(8) C(9) H(14) 125.6 no . . .
N(4) C(10) H(15) 124.4 no . . .
N(5) C(10) H(15) 123.7 no . . .
C(12) C(11) H(16) 110.0 no . . .
C(12) C(11) H(17) 109.0 no . . .
C(12) C(11) H(18) 109.5 no . . .
H(16) C(11) H(17) 109.5 no . . .
H(16) C(11) H(18) 109.5 no . . .
H(17) C(11) H(18) 109.5 no . . .
N(6) C(13) H(19) 128.1 no . . .
C(14) C(13) H(19) 128.6 no . . .
N(8) C(15) H(20) 120.5 no . . .
C(14) C(15) H(20) 121.2 no . . .
N(8) C(16) H(21) 108.5 no . . .
N(8) C(16) H(22) 109.0 no . . .
C(17) C(16) H(21) 107.3 no . . .
C(17) C(16) H(22) 110.3 no . . .
H(21) C(16) H(22) 109.5 no . . .
C(16) C(17) H(23) 108.6 no . . .
C(16) C(17) H(24) 106.5 no . . .
C(18) C(17) H(23) 107.9 no . . .
C(18) C(17) H(24) 107.3 no . . .
H(23) C(17) H(24) 109.5 no . . .
N(9) C(19) H(25) 126.3 no . . .
C(18) C(19) H(25) 126.2 no . . .
N(9) C(20) H(26) 124.1 no . . .
N(10) C(20) H(26) 124.0 no . . .
O(1) C(21) H(27) 95.3 no . . .
C(22) C(21) H(27) 92.1 no . . .
C(23) C(21) H(27) 94.4 no . . .
C(21) C(22) H(28) 106.6 no . . .
C(21) C(22) H(29) 113.1 no . . .
C(21) C(22) H(30) 108.7 no . . .
H(28) C(22) H(29) 109.5 no . . .
H(28) C(22) H(30) 109.5 no . . .
H(29) C(22) H(30) 109.5 no . . .
C(21) C(23) H(31) 110.3 no . . .
C(21) C(23) H(32) 109.4 no . . .
C(21) C(23) H(33) 108.7 no . . .
H(31) C(23) H(32) 109.5 no . . .
H(31) C(23) H(33) 109.5 no . . .
H(32) C(23) H(33) 109.5 no . . .

loop_
_geom_bond_atom_site_label_1
_geom_bond_atom_site_label_2
_geom_bond_distance
_geom_bond_publ_flag
_geom_bond_site_symmetry_1
_geom_bond_site_symmetry_2
Fe(1) N(2) 2.181(3) yes . .
Fe(1) N(3) 2.216(3) yes . .
Fe(1) N(5) 2.126(3) yes . .
Fe(1) N(7) 2.189(3) yes . .
Fe(1) N(8) 2.193(3) yes . .
Fe(1) N(10) 2.152(3) yes . .
O(1) C(21) 1.227(11) yes . .
N(1) C(2) 1.350(6) yes . .
N(1) C(3) 1.298(8) yes . .
N(2) C(2) 1.338(6) yes . .
N(2) C(4) 1.386(6) yes . .
N(3) C(5) 1.292(6) yes . .
N(3) C(6) 1.424(6) yes . .
N(4) C(9) 1.348(6) yes . .
N(4) C(10) 1.365(6) yes . .
N(5) C(8) 1.419(5) yes . .
N(5) C(10) 1.315(5) yes . .
N(6) C(12) 1.372(7) yes . .
N(6) C(13) 1.371(7) yes . .
N(7) C(12) 1.321(5) yes . .
N(7) C(14) 1.385(6) yes . .
N(8) C(15) 1.280(6) yes . .
N(8) C(16) 1.461(5) yes . .
N(9) C(19) 1.363(6) yes . .
N(9) C(20) 1.326(5) yes . .
N(10) C(18) 1.381(5) yes . .
N(10) C(20) 1.312(5) yes . .
C(1) C(2) 1.430(8) yes . .
C(3) C(4) 1.390(7) yes . .
C(4) C(5) 1.433(7) yes . .
C(6) C(7) 1.529(7) yes . .
C(7) C(8) 1.482(6) yes . .
C(8) C(9) 1.337(6) yes . .
C(11) C(12) 1.475(8) yes . .
C(13) C(14) 1.386(7) yes . .
C(14) C(15) 1.441(6) yes . .
C(16) C(17) 1.472(7) yes . .
C(17) C(18) 1.478(6) yes . .
C(18) C(19) 1.349(6) yes . .
C(21) C(22) 1.430(14) yes . .
C(21) C(23) 1.313(14) yes . .
N(1) H(1) 0.950 no . .
N(4) H(2) 0.950 no . .
N(6) H(3) 0.950 no . .
N(9) H(4) 0.950 no . .
C(1) H(5) 0.950 no . .
C(1) H(6) 0.950 no . .
C(1) H(7) 0.950 no . .
C(3) H(8) 0.950 no . .
C(5) H(9) 0.950 no . .
C(6) H(10) 0.950 no . .
C(6) H(11) 0.950 no . .
C(7) H(12) 0.950 no . .
C(7) H(13) 0.950 no . .
C(9) H(14) 0.950 no . .
C(10) H(15) 0.950 no . .
C(11) H(16) 0.950 no . .
C(11) H(17) 0.950 no . .
C(11) H(18) 0.950 no . .
C(13) H(19) 0.950 no . .
C(15) H(20) 0.950 no . .
C(16) H(21) 0.950 no . .
C(16) H(22) 0.950 no . .
C(17) H(23) 0.950 no . .
C(17) H(24) 0.950 no . .
C(19) H(25) 0.950 no . .
C(20) H(26) 0.950 no . .
C(21) H(27) 0.950 no . .
C(22) H(28) 0.950 no . .
C(22) H(29) 0.950 no . .
C(22) H(30) 0.950 no . .
C(23) H(31) 0.950 no . .
C(23) H(32) 0.950 no . .
C(23) H(33) 0.950 no . .

loop_
_geom_contact_atom_site_label_1
_geom_contact_atom_site_label_2
_geom_contact_distance
_geom_contact_publ_flag
_geom_contact_site_symmetry_1
_geom_contact_site_symmetry_2
Cl(1) O(2) 3.234(4) ? . .
Cl(1) O(2) 3.318(5) ? . 3_566
Cl(1) N(1) 3.191(4) ? . .
Cl(1) N(4) 3.173(3) ? . 2_645
Cl(1) C(10) 3.593(4) ? . 4_565
Cl(2) O(1) 3.114(9) ? . 3_565
Cl(2) N(6) 3.148(4) ? . 2_645
Cl(2) N(9) 3.141(4) ? . .
Cl(2) C(7) 3.578(4) ? . 3_665
O(1) Cl(2) 3.114(9) ? . 3_565
O(1) C(15) 3.354(11) ? . 2_545
O(2) Cl(1) 3.234(4) ? . .
O(2) Cl(1) 3.318(5) ? . 3_566
O(2) C(9) 3.361(7) ? . 4_465
N(1) Cl(1) 3.191(4) ? . .
N(4) Cl(1) 3.173(3) ? . 2_655
N(4) C(3) 3.508(6) ? . 4_564
N(4) C(22) 3.489(10) ? . 2_655
N(6) Cl(2) 3.148(4) ? . 2_655
N(9) Cl(2) 3.141(4) ? . .
N(9) C(13) 3.527(7) ? . 4_564
C(3) N(4) 3.508(6) ? . 4_565
C(7) Cl(2) 3.578(4) ? . 3_665
C(9) O(2) 3.361(7) ? . 4_664
C(10) Cl(1) 3.593(4) ? . 4_564
C(10) C(22) 3.551(10) ? . 2_655
C(13) N(9) 3.527(7) ? . 4_565
C(15) O(1) 3.354(11) ? . 2_555
C(22) N(4) 3.489(10) ? . 2_645
C(22) C(10) 3.551(10) ? . 2_645
